data_7151707
loop_
_publ_author_name
'Bhuyan, Bhaskar J.'
'Mugesh, Govindasamy'

_publ_section_title
;
 Synthesis, characterization and antioxidant activity of angiotensin
 converting enzyme inhibitors.
;
_journal_issue 5
_journal_name_full 'Organic &amp; biomolecular chemistry'
_journal_page_first 1356
_journal_page_last 1365
_journal_paper_doi 10.1039/C0OB00823K
_journal_volume 9
_journal_year 2011
_chemical_formula_moiety 'C10 H12 O3 Se'
_chemical_formula_sum 'C10 H12 O3 Se'
_chemical_formula_weight 259.16
_chemical_name_systematic
;

?

;
_space_group_IT_number 29
_symmetry_cell_setting orthorhombic
_symmetry_space_group_name_Hall 'P -2b 2a'
_symmetry_space_group_name_H-M 'P 21 a b'
_atom_sites_solution_hydrogens geom
_atom_sites_solution_primary direct
_atom_sites_solution_secondary difmap
_audit_creation_method SHELXL-97
_cell_angle_alpha 90.00
_cell_angle_beta 90.00
_cell_angle_gamma 90.00
_cell_formula_units_Z 8
_cell_length_a 5.7334(9)
_cell_length_b 7.8990(12)
_cell_length_c 47.642(7)
_cell_measurement_temperature 293(2)
_cell_measurement_theta_max 28.01
_cell_measurement_theta_min 1.71
_cell_volume 2157.6(6)
_computing_cell_refinement 'Bruker Smart'
_computing_data_collection 'Bruker Smart'
_computing_data_reduction 'Bruker Saint'
_computing_molecular_graphics 'Ortep-3 for Windows (Farrugia, 1997)'
_computing_publication_material 'WinGX publication routines (Farrugia, 1999)'
_computing_structure_refinement 'SHELXL-97 (Sheldrick, 1997)'
_computing_structure_solution 'SHELXS-97 (Sheldrick, 1997)'
_diffrn_ambient_temperature 293(2)
_diffrn_detector_area_resol_mean 0.3
_diffrn_measured_fraction_theta_full 0.985
_diffrn_measured_fraction_theta_max 0.985
_diffrn_measurement_device_type 'Bruker Smart CCD Area Detector'
_diffrn_measurement_method 'omega scans'
_diffrn_radiation_monochromator graphite
_diffrn_radiation_source 'fine-focus sealed tube'
_diffrn_radiation_type MoK\a
_diffrn_radiation_wavelength 0.71073
_diffrn_reflns_av_R_equivalents 0.0319
_diffrn_reflns_av_sigmaI/netI 0.0383
_diffrn_reflns_limit_h_max 7
_diffrn_reflns_limit_h_min -7
_diffrn_reflns_limit_k_max 10
_diffrn_reflns_limit_k_min -9
_diffrn_reflns_limit_l_max 60
_diffrn_reflns_limit_l_min -62
_diffrn_reflns_number 17521
_diffrn_reflns_theta_full 28.01
_diffrn_reflns_theta_max 28.01
_diffrn_reflns_theta_min 1.71
_exptl_absorpt_coefficient_mu 3.459
_exptl_absorpt_correction_T_max 0.484
_exptl_absorpt_correction_T_min 0.318
_exptl_absorpt_correction_type empirical
_exptl_absorpt_process_details SADABS(Sheldrick,1997)
_exptl_crystal_colour yellow
_exptl_crystal_density_diffrn 1.596
_exptl_crystal_density_method 'not measured'
_exptl_crystal_description rectangular
_exptl_crystal_F_000 1040
_exptl_crystal_size_max 0.32
_exptl_crystal_size_mid 0.25
_exptl_crystal_size_min 0.21
_refine_diff_density_max 0.487
_refine_diff_density_min -0.679
_refine_diff_density_rms 0.088
_refine_ls_abs_structure_details 'Flack H D (1983), Acta Cryst. A39, 876-881'
_refine_ls_abs_structure_Flack 0.00(3)
_refine_ls_extinction_coef 0.021(4)
_refine_ls_extinction_method SHELXL
_refine_ls_goodness_of_fit_ref 1.149
_refine_ls_hydrogen_treatment constr
_refine_ls_matrix_type full
_refine_ls_number_parameters 253
_refine_ls_number_reflns 5061
_refine_ls_number_restraints 1
_refine_ls_restrained_S_all 1.149
_refine_ls_R_factor_all 0.0789
_refine_ls_R_factor_gt 0.0529
_refine_ls_shift/su_max 0.184
_refine_ls_shift/su_mean 0.015
_refine_ls_structure_factor_coef Fsqd
_refine_ls_weighting_details 'calc w=1/[\s^2^(Fo^2^)+(0.0153P)^2^+4.4473P] where P=(Fo^2^+2Fc^2^)/3'
_refine_ls_weighting_scheme calc
_refine_ls_wR_factor_gt 0.0921
_refine_ls_wR_factor_ref 0.0993
_reflns_number_gt 3676
_reflns_number_total 5061
_reflns_threshold_expression >2sigma(I)
_cod_data_source_file C0OB00823K.TXT
_cod_data_source_block compound20_0m
_cod_depositor_comments
;
The following automatic conversions were performed:
'_symmetry_cell_setting' value 'Orthorhombic' changed to 'orthorhombic'
according to '/home/saulius/struct/CIF-dictionaries/cif_core.dic'
dictionary named 'cif_core.dic' version 2.4.1 from 2010-06-29.

Automatic conversion script
Id: cif_fix_enum 1555 2011-01-17 13:19:09Z saulius 
;
_cod_original_sg_symbol_H-M P21ab
_cod_database_code 7151707

loop_
_symmetry_equiv_pos_as_xyz
'x, y, z'
'x+1/2, -y, -z'
'x+1/2, -y+1/2, z'
'x, y+1/2, -z'

loop_
_atom_site_label
_atom_site_type_symbol
_atom_site_fract_x
_atom_site_fract_y
_atom_site_fract_z
_atom_site_U_iso_or_equiv
_atom_site_adp_type
_atom_site_occupancy
_atom_site_symmetry_multiplicity
_atom_site_calc_flag
_atom_site_refinement_flags
_atom_site_disorder_assembly
_atom_site_disorder_group
Se1 Se 0.77483(10) 0.10150(15) 0.835464(14) 0.0496(3) Uani 1 1 d . . .
Se2 Se 0.07129(9) -0.10090(13) 0.666626(14) 0.0449(2) Uani 1 1 d . . .
O5 O 0.3394(16) 0.0938(8) 0.72142(12) 0.059(2) Uani 1 1 d . . .
O3 O 0.6777(16) 0.1232(9) 0.76154(13) 0.075(3) Uani 1 1 d . . .
H3 H 0.5698 0.1252 0.7502 0.113 Uiso 1 1 calc R . .
O1 O 0.397(2) 0.0133(14) 0.96509(14) 0.102(4) Uani 1 1 d . . .
C6 C 0.658(2) -0.0951(13) 0.89780(18) 0.059(3) Uani 1 1 d . . .
H6 H 0.7889 -0.1508 0.8909 0.071 Uiso 1 1 calc R . .
O4 O 0.4522(17) -0.0111(11) 0.53595(15) 0.072(2) Uani 1 1 d . . .
C8 C 0.5377(19) -0.0630(12) 0.84814(14) 0.061(3) Uani 1 1 d . . .
H8A H 0.3936 -0.0482 0.8377 0.073 Uiso 1 1 calc R . .
H8B H 0.5926 -0.1779 0.8454 0.073 Uiso 1 1 calc R . .
C15 C 0.3472(16) 0.0323(9) 0.62209(19) 0.041(2) Uani 1 1 d . . .
C10 C 0.651(2) -0.0109(11) 0.77911(18) 0.048(3) Uani 1 1 d . . .
C17 C 0.234(2) 0.0723(14) 0.5743(2) 0.061(3) Uani 1 1 d . . .
H17 H 0.1254 0.1131 0.5614 0.073 Uiso 1 1 calc R . .
O6 O 0.1654(15) -0.1243(10) 0.74014(14) 0.078(3) Uani 1 1 d . . .
H6A H 0.2822 -0.1220 0.7501 0.117 Uiso 1 1 calc R . .
C2 C 0.429(2) 0.0047(14) 0.9366(2) 0.056(3) Uani 1 1 d . . .
C19 C -0.005(2) 0.0112(14) 0.70206(16) 0.062(3) Uani 1 1 d . . .
H19A H -0.0291 0.1311 0.6988 0.075 Uiso 1 1 calc R . .
H19B H -0.1482 -0.0357 0.7095 0.075 Uiso 1 1 calc R . .
O2 O 0.4896(17) -0.1023(9) 0.78027(15) 0.069(3) Uani 1 1 d . . .
C4 C 0.3071(19) 0.0588(13) 0.88923(17) 0.052(3) Uani 1 1 d . . .
H4 H 0.2062 0.1092 0.8764 0.062 Uiso 1 1 calc R . .
C3 C 0.259(3) 0.0719(13) 0.91804(15) 0.054(3) Uani 1 1 d . . .
H3A H 0.1225 0.1220 0.9246 0.065 Uiso 1 1 calc R . .
C13 C 0.575(3) -0.0734(11) 0.58391(17) 0.054(2) Uani 1 1 d . . .
H13 H 0.7005 -0.1396 0.5781 0.064 Uiso 1 1 calc R . .
C14 C 0.541(2) -0.0470(11) 0.61185(17) 0.046(3) Uani 1 1 d . . .
H14 H 0.6532 -0.0845 0.6244 0.055 Uiso 1 1 calc R . .
C5 C 0.4994(17) -0.0266(13) 0.87943(16) 0.050(3) Uani 1 1 d . . .
C12 C 0.432(2) -0.0059(13) 0.56436(18) 0.047(3) Uani 1 1 d . . .
C9 C 0.8632(18) -0.0065(9) 0.80053(18) 0.043(2) Uani 1 1 d . . .
H9A H 0.9924 0.0548 0.7922 0.052 Uiso 1 1 calc R . .
H9B H 0.9149 -0.1212 0.8043 0.052 Uiso 1 1 calc R . .
C20 C 0.1790(17) -0.0110(10) 0.72201(18) 0.041(2) Uani 1 1 d . . .
C11 C 0.651(3) -0.0914(19) 0.5243(3) 0.114(6) Uani 1 1 d . . .
H11A H 0.6435 -0.0864 0.5042 0.171 Uiso 1 1 calc R . .
H11B H 0.6555 -0.2076 0.5302 0.171 Uiso 1 1 calc R . .
H11C H 0.7897 -0.0347 0.5307 0.171 Uiso 1 1 calc R . .
C16 C 0.1912(13) 0.0917(12) 0.6013(2) 0.052(3) Uani 1 1 d . . .
H16 H 0.0549 0.1460 0.6069 0.063 Uiso 1 1 calc R . .
C7 C 0.623(2) -0.0816(13) 0.92696(17) 0.047(3) Uani 1 1 d . . .
H7 H 0.7291 -0.1295 0.9395 0.057 Uiso 1 1 calc R . .
C18 C 0.310(2) 0.0530(11) 0.6524(2) 0.061(3) Uani 1 1 d . . .
H18A H 0.2637 0.1688 0.6562 0.073 Uiso 1 1 calc R . .
H18B H 0.4557 0.0320 0.6622 0.073 Uiso 1 1 calc R . .
C1 C 0.188(3) 0.088(2) 0.9752(2) 0.124(8) Uani 1 1 d . . .
H1A H 0.1878 0.0848 0.9953 0.186 Uiso 1 1 calc R . .
H1B H 0.0568 0.0253 0.9682 0.186 Uiso 1 1 calc R . .
H1C H 0.1789 0.2028 0.9689 0.186 Uiso 1 1 calc R . .

loop_
_atom_site_aniso_label
_atom_site_aniso_U_11
_atom_site_aniso_U_22
_atom_site_aniso_U_33
_atom_site_aniso_U_23
_atom_site_aniso_U_13
_atom_site_aniso_U_12
Se1 0.0499(6) 0.0622(7) 0.0367(4) -0.0082(4) 0.0003(4) -0.0070(8)
Se2 0.0418(5) 0.0513(5) 0.0415(4) -0.0093(4) 0.0008(4) -0.0074(7)
O5 0.095(7) 0.047(4) 0.035(3) 0.005(3) -0.013(3) -0.031(4)
O3 0.102(7) 0.072(5) 0.053(3) 0.018(3) -0.017(4) -0.041(5)
O1 0.107(8) 0.168(10) 0.030(4) 0.005(5) -0.004(4) 0.019(8)
C6 0.080(8) 0.057(7) 0.040(4) -0.006(5) -0.005(4) 0.002(6)
O4 0.060(5) 0.096(6) 0.059(4) 0.007(4) 0.004(4) 0.003(5)
C8 0.055(7) 0.096(7) 0.030(3) -0.026(4) 0.004(4) -0.046(6)
C15 0.039(6) 0.018(4) 0.065(5) -0.003(4) 0.000(4) 0.006(4)
C10 0.085(8) 0.026(4) 0.033(4) 0.012(3) 0.014(4) 0.026(4)
C17 0.045(7) 0.067(8) 0.071(6) 0.014(5) -0.015(6) 0.008(7)
O6 0.063(6) 0.098(6) 0.074(4) 0.045(4) -0.014(3) -0.007(5)
C2 0.059(8) 0.060(8) 0.049(5) 0.009(5) -0.008(5) -0.001(6)
C19 0.057(7) 0.105(8) 0.024(3) -0.009(4) 0.008(4) 0.023(6)
O2 0.090(7) 0.050(4) 0.067(4) 0.018(4) -0.015(4) -0.026(4)
C4 0.028(6) 0.079(7) 0.048(4) 0.017(4) -0.007(4) 0.005(6)
C3 0.044(6) 0.078(7) 0.040(4) -0.001(4) 0.003(5) -0.001(7)
C13 0.034(5) 0.058(6) 0.069(5) 0.017(4) 0.009(6) 0.012(6)
C14 0.046(7) 0.048(5) 0.044(4) 0.010(4) -0.003(4) -0.010(5)
C5 0.043(6) 0.080(7) 0.025(3) 0.001(4) 0.001(3) -0.033(5)
C12 0.040(6) 0.063(7) 0.039(4) 0.004(5) -0.004(4) -0.004(5)
C9 0.050(6) 0.023(4) 0.056(4) 0.002(3) -0.006(4) 0.004(4)
C20 0.055(5) 0.033(4) 0.036(4) -0.011(4) -0.001(3) -0.024(4)
C11 0.077(12) 0.169(17) 0.096(9) -0.018(10) 0.029(8) -0.011(11)
C16 0.009(3) 0.054(6) 0.094(7) -0.007(6) -0.007(4) 0.007(4)
C7 0.040(6) 0.060(7) 0.042(4) 0.005(4) -0.017(4) 0.009(6)
C18 0.059(7) 0.044(5) 0.080(6) 0.011(4) 0.003(6) 0.010(5)
C1 0.102(14) 0.23(2) 0.042(6) 0.006(9) 0.025(6) 0.035(13)

loop_
_atom_type_symbol
_atom_type_description
_atom_type_scat_dispersion_real
_atom_type_scat_dispersion_imag
_atom_type_scat_source
C C 0.0033 0.0016 'International Tables Vol C Tables 4.2.6.8 and 6.1.1.4'
H H 0.0000 0.0000 'International Tables Vol C Tables 4.2.6.8 and 6.1.1.4'
O O 0.0106 0.0060 'International Tables Vol C Tables 4.2.6.8 and 6.1.1.4'
Se Se -0.0929 2.2259 'International Tables Vol C Tables 4.2.6.8 and 6.1.1.4'

loop_
_geom_angle_atom_site_label_1
_geom_angle_atom_site_label_2
_geom_angle_atom_site_label_3
_geom_angle
_geom_angle_site_symmetry_1
_geom_angle_site_symmetry_3
_geom_angle_publ_flag
C9 Se1 C8 98.8(4) . . ?
C18 Se2 C19 100.1(5) . . ?
C10 O3 H3 109.5 . . ?
C2 O1 C1 117.9(10) . . ?
C5 C6 C7 120.5(10) . . ?
C5 C6 H6 119.8 . . ?
C7 C6 H6 119.8 . . ?
C12 O4 C11 118.1(10) . . ?
C5 C8 Se1 105.8(5) . . ?
C5 C8 H8A 110.6 . . ?
Se1 C8 H8A 110.6 . . ?
C5 C8 H8B 110.6 . . ?
Se1 C8 H8B 110.6 . . ?
H8A C8 H8B 108.7 . . ?
C14 C15 C16 114.6(8) . . ?
C14 C15 C18 121.4(8) . . ?
C16 C15 C18 124.0(8) . . ?
O2 C10 O3 126.7(10) . . ?
O2 C10 C9 125.9(8) . . ?
O3 C10 C9 107.0(9) . . ?
C16 C17 C12 122.6(10) . . ?
C16 C17 H17 118.7 . . ?
C12 C17 H17 118.7 . . ?
C20 O6 H6A 109.5 . . ?
O1 C2 C7 117.4(10) . . ?
O1 C2 C3 120.6(12) . . ?
C7 C2 C3 121.9(9) . . ?
C20 C19 Se2 110.7(7) . . ?
C20 C19 H19A 109.5 . . ?
Se2 C19 H19A 109.5 . . ?
C20 C19 H19B 109.5 . . ?
Se2 C19 H19B 109.5 . . ?
H19A C19 H19B 108.1 . . ?
C5 C4 C3 121.8(9) . . ?
C5 C4 H4 119.1 . . ?
C3 C4 H4 119.1 . . ?
C4 C3 C2 116.6(12) . . ?
C4 C3 H3A 121.7 . . ?
C2 C3 H3A 121.7 . . ?
C12 C13 C14 121.6(12) . . ?
C12 C13 H13 119.2 . . ?
C14 C13 H13 119.2 . . ?
C15 C14 C13 122.6(11) . . ?
C15 C14 H14 118.7 . . ?
C13 C14 H14 118.7 . . ?
C6 C5 C4 120.5(8) . . ?
C6 C5 C8 116.8(9) . . ?
C4 C5 C8 122.5(8) . . ?
C13 C12 O4 128.5(11) . . ?
C13 C12 C17 116.3(9) . . ?
O4 C12 C17 115.2(10) . . ?
C10 C9 Se1 111.2(6) . . ?
C10 C9 H9A 109.4 . . ?
Se1 C9 H9A 109.4 . . ?
C10 C9 H9B 109.4 . . ?
Se1 C9 H9B 109.4 . . ?
H9A C9 H9B 108.0 . . ?
O5 C20 O6 122.9(9) . . ?
O5 C20 C19 116.8(9) . . ?
O6 C20 C19 120.2(9) . . ?
O4 C11 H11A 109.5 . . ?
O4 C11 H11B 109.5 . . ?
H11A C11 H11B 109.5 . . ?
O4 C11 H11C 109.5 . . ?
H11A C11 H11C 109.5 . . ?
H11B C11 H11C 109.5 . . ?
C17 C16 C15 121.8(9) . . ?
C17 C16 H16 119.1 . . ?
C15 C16 H16 119.1 . . ?
C2 C7 C6 118.6(9) . . ?
C2 C7 H7 120.7 . . ?
C6 C7 H7 120.7 . . ?
C15 C18 Se2 112.0(7) . . ?
C15 C18 H18A 109.2 . . ?
Se2 C18 H18A 109.2 . . ?
C15 C18 H18B 109.2 . . ?
Se2 C18 H18B 109.2 . . ?
H18A C18 H18B 107.9 . . ?
O1 C1 H1A 109.5 . . ?
O1 C1 H1B 109.5 . . ?
H1A C1 H1B 109.5 . . ?
O1 C1 H1C 109.5 . . ?
H1A C1 H1C 109.5 . . ?
H1B C1 H1C 109.5 . . ?

loop_
_geom_bond_atom_site_label_1
_geom_bond_atom_site_label_2
_geom_bond_distance
_geom_bond_site_symmetry_2
_geom_bond_publ_flag
Se1 C9 1.938(8) . ?
Se1 C8 1.975(9) . ?
Se2 C18 1.953(11) . ?
Se2 C19 1.955(8) . ?
O5 C20 1.238(11) . ?
O3 C10 1.359(10) . ?
O3 H3 0.8200 . ?
O1 C2 1.369(13) . ?
O1 C1 1.417(18) . ?
C6 C5 1.373(13) . ?
C6 C7 1.407(11) . ?
C6 H6 0.9300 . ?
O4 C12 1.359(11) . ?
O4 C11 1.419(16) . ?
C8 C5 1.534(10) . ?
C8 H8A 0.9700 . ?
C8 H8B 0.9700 . ?
C15 C14 1.364(14) . ?
C15 C16 1.413(12) . ?
C15 C18 1.467(12) . ?
C10 O2 1.174(13) . ?
C10 C9 1.589(14) . ?
C17 C16 1.321(12) . ?
C17 C12 1.377(17) . ?
C17 H17 0.9300 . ?
O6 C20 1.246(10) . ?
O6 H6A 0.8200 . ?
C2 C7 1.388(16) . ?
C2 C3 1.419(16) . ?
C19 C20 1.430(14) . ?
C19 H19A 0.9700 . ?
C19 H19B 0.9700 . ?
C4 C5 1.374(15) . ?
C4 C3 1.404(12) . ?
C4 H4 0.9300 . ?
C3 H3A 0.9300 . ?
C13 C12 1.352(15) . ?
C13 C14 1.362(12) . ?
C13 H13 0.9300 . ?
C14 H14 0.9300 . ?
C9 H9A 0.9700 . ?
C9 H9B 0.9700 . ?
C11 H11A 0.9600 . ?
C11 H11B 0.9600 . ?
C11 H11C 0.9600 . ?
C16 H16 0.9300 . ?
C7 H7 0.9300 . ?
C18 H18A 0.9700 . ?
C18 H18B 0.9700 . ?
C1 H1A 0.9600 . ?
C1 H1B 0.9600 . ?
C1 H1C 0.9600 . ?
